data_4112531
loop_
_publ_author_name
'Norie Momiyama'
'Hisashi Yamamoto'

_publ_section_title
;
 Enantioselective O- and N-Nitroso Aldol Synthesis of Tin Enolates.
 Isolation of Three BINAP-Silver Complexes and Their Role in Regio- and
 Enantioselectivity
;
_journal_name_full 'Journal of the American Chemical Society'
_journal_page_first 5360
_journal_page_last 5361
_journal_paper_doi 10.1021/ja039103i
_journal_volume 126
_journal_year 2004
_chemical_formula_sum 'C89 H66 Ag Cl1.75 F0 O4 P4 S'
_chemical_formula_weight 1525.27
_chemical_name_systematic
; 
 ? 
;
_space_group_IT_number 19
_symmetry_cell_setting orthorhombic
_symmetry_space_group_name_Hall 'P 2ac 2ab'
_symmetry_space_group_name_H-M 'P 21 21 21'
_atom_sites_solution_hydrogens geom
_atom_sites_solution_primary direct
_atom_sites_solution_secondary difmap
_audit_creation_method SHELXL-97
_cell_angle_alpha 90.00
_cell_angle_beta 90.00
_cell_angle_gamma 90.00
_cell_formula_units_Z 4
_cell_length_a 11.883(2)
_cell_length_b 21.427(4)
_cell_length_c 28.346(6)
_cell_measurement_temperature 103(2)
_cell_volume 7217(2)
_computing_structure_refinement 'SHELXL-97 (Sheldrick, 1997)'
_computing_structure_solution 'SHELXS-97 (Sheldrick, 1990)'
_diffrn_ambient_temperature 103(2)
_diffrn_measured_fraction_theta_full 0.999
_diffrn_measured_fraction_theta_max 0.999
_diffrn_radiation_monochromator graphite
_diffrn_radiation_source 'fine-focus sealed tube'
_diffrn_radiation_type MoK\a
_diffrn_radiation_wavelength 0.71073
_diffrn_reflns_av_R_equivalents 0.0460
_diffrn_reflns_av_sigmaI/netI 0.0417
_diffrn_reflns_limit_h_max 14
_diffrn_reflns_limit_h_min -14
_diffrn_reflns_limit_k_max 25
_diffrn_reflns_limit_k_min -25
_diffrn_reflns_limit_l_max 33
_diffrn_reflns_limit_l_min -33
_diffrn_reflns_number 70489
_diffrn_reflns_theta_full 25.03
_diffrn_reflns_theta_max 25.03
_diffrn_reflns_theta_min 1.72
_exptl_absorpt_coefficient_mu 0.516
_exptl_crystal_density_diffrn 1.404
_exptl_crystal_F_000 3139
_refine_diff_density_max 1.094
_refine_diff_density_min -0.631
_refine_diff_density_rms 0.075
_refine_ls_abs_structure_details 'Flack H D (1983), Acta Cryst. A39, 876-881'
_refine_ls_abs_structure_Flack 0.022(19)
_refine_ls_extinction_method none
_refine_ls_goodness_of_fit_ref 1.152
_refine_ls_hydrogen_treatment mixed
_refine_ls_matrix_type full
_refine_ls_number_parameters 915
_refine_ls_number_reflns 12751
_refine_ls_number_restraints 0
_refine_ls_restrained_S_all 1.152
_refine_ls_R_factor_all 0.0480
_refine_ls_R_factor_gt 0.0462
_refine_ls_shift/su_max 0.611
_refine_ls_shift/su_mean 0.001
_refine_ls_structure_factor_coef Fsqd
_refine_ls_weighting_details 'calc w=1/[\s^2^(Fo^2^)+(0.0579P)^2^+2.0188P] where P=(Fo^2^+2Fc^2^)/3'
_refine_ls_weighting_scheme calc
_refine_ls_wR_factor_gt 0.1092
_refine_ls_wR_factor_ref 0.1102
_reflns_number_gt 12386
_reflns_number_total 12751
_reflns_threshold_expression >2sigma(I)
_cod_data_source_file ja039103isi20040121_010407.cif
_cod_data_source_block momynus
_cod_original_cell_volume 7217(3)
_cod_database_code 4112531

loop_
_symmetry_equiv_pos_as_xyz
'x, y, z'
'-x+1/2, -y, z+1/2'
'-x, y+1/2, -z+1/2'
'x+1/2, -y+1/2, -z'

loop_
_atom_site_label
_atom_site_type_symbol
_atom_site_fract_x
_atom_site_fract_y
_atom_site_fract_z
_atom_site_U_iso_or_equiv
_atom_site_adp_type
_atom_site_occupancy
_atom_site_symmetry_multiplicity
_atom_site_calc_flag
_atom_site_refinement_flags
Ag1 Ag 0.72087(3) 0.112587(13) 0.208491(10) 0.02181(8) Uani 1 1 d .
C1 C 1.0049(4) 0.0389(2) 0.18077(16) 0.0289(10) Uani 1 1 d .
C2 C 1.0145(4) 0.0353(2) 0.22864(16) 0.0323(11) Uani 1 1 d .
H2 H 0.9566 0.0517 0.2481 0.039 Uiso 1 1 calc R
C3 C 1.1084(5) 0.0076(3) 0.24930(19) 0.0449(13) Uani 1 1 d .
H3 H 1.1143 0.0047 0.2827 0.054 Uiso 1 1 calc R
C4 C 1.1923(4) -0.0153(3) 0.2211(2) 0.0505(15) Uani 1 1 d .
H4 H 1.2571 -0.0333 0.2352 0.061 Uiso 1 1 calc R
C5 C 1.1847(5) -0.0129(4) 0.1732(2) 0.069(2) Uani 1 1 d .
H5 H 1.2434 -0.0291 0.1540 0.082 Uiso 1 1 calc R
C6 C 1.0888(5) 0.0139(3) 0.1526(2) 0.0572(17) Uani 1 1 d .
H6 H 1.0813 0.0149 0.1192 0.069 Uiso 1 1 calc R
C7 C 0.9375(3) 0.1358(2) 0.11724(15) 0.0245(9) Uani 1 1 d .
C8 C 0.9962(4) 0.1245(2) 0.07593(17) 0.0382(12) Uani 1 1 d .
H8 H 1.0077 0.0829 0.0654 0.046 Uiso 1 1 calc R
C9 C 1.0377(5) 0.1738(3) 0.0503(2) 0.0538(16) Uani 1 1 d .
H9 H 1.0777 0.1657 0.0219 0.065 Uiso 1 1 calc R
C10 C 1.0230(5) 0.2341(2) 0.06454(19) 0.0445(13) Uani 1 1 d .
H10 H 1.0525 0.2675 0.0463 0.053 Uiso 1 1 calc R
C11 C 0.9653(4) 0.2460(2) 0.10543(18) 0.0378(12) Uani 1 1 d .
H11 H 0.9536 0.2878 0.1155 0.045 Uiso 1 1 calc R
C12 C 0.9237(4) 0.1964(2) 0.13220(16) 0.0263(9) Uani 1 1 d .
H12 H 0.8856 0.2045 0.1610 0.032 Uiso 1 1 calc R
C13 C 0.8270(3) 0.01277(19) 0.11602(14) 0.0206(9) Uani 1 1 d .
C14 C 0.8502(4) -0.0496(2) 0.13012(14) 0.0267(10) Uani 1 1 d .
H14 H 0.8945 -0.0565 0.1575 0.032 Uiso 1 1 calc R
C15 C 0.8116(4) -0.0994(2) 0.10591(15) 0.0275(10) Uani 1 1 d .
H15 H 0.8283 -0.1403 0.1167 0.033 Uiso 1 1 calc R
C16 C 0.7469(4) -0.09118(19) 0.06497(15) 0.0255(10) Uani 1 1 d .
C17 C 0.7084(4) -0.1424(2) 0.03844(16) 0.0325(10) Uani 1 1 d .
H17 H 0.7269 -0.1835 0.0483 0.039 Uiso 1 1 calc R
C18 C 0.6453(4) -0.1341(2) -0.00112(17) 0.0367(12) Uani 1 1 d .
H18 H 0.6191 -0.1692 -0.0185 0.044 Uiso 1 1 calc R
C19 C 0.6189(5) -0.0728(2) -0.01621(17) 0.0419(13) Uani 1 1 d .
H19 H 0.5760 -0.0667 -0.0441 0.050 Uiso 1 1 calc R
C20 C 0.6544(4) -0.0232(2) 0.00885(16) 0.0310(10) Uani 1 1 d .
H20 H 0.6345 0.0175 -0.0014 0.037 Uiso 1 1 calc R
C21 C 0.7205(4) -0.02990(18) 0.05003(13) 0.0241(8) Uani 1 1 d .
C22 C 0.7584(3) 0.02283(19) 0.07715(14) 0.0222(9) Uani 1 1 d .
C23 C 0.7228(4) 0.08647(18) 0.06219(13) 0.0211(8) Uani 1 1 d .
C24 C 0.7730(4) 0.1132(2) 0.02090(14) 0.0276(9) Uani 1 1 d .
C25 C 0.8508(4) 0.0803(2) -0.00771(15) 0.0350(11) Uani 1 1 d .
H25 H 0.8695 0.0384 0.0000 0.042 Uiso 1 1 calc R
C26 C 0.8996(5) 0.1079(3) -0.04645(16) 0.0430(12) Uani 1 1 d .
H26 H 0.9511 0.0849 -0.0653 0.052 Uiso 1 1 calc R
C27 C 0.8737(5) 0.1694(3) -0.05803(18) 0.0478(14) Uani 1 1 d .
H27 H 0.9075 0.1882 -0.0849 0.057 Uiso 1 1 calc R
C28 C 0.8002(4) 0.2028(2) -0.03125(17) 0.0388(12) Uani 1 1 d .
H28 H 0.7848 0.2450 -0.0390 0.047 Uiso 1 1 calc R
C29 C 0.7469(4) 0.1752(2) 0.00797(15) 0.0294(11) Uani 1 1 d .
C30 C 0.6669(4) 0.2077(2) 0.03463(16) 0.0291(10) Uani 1 1 d .
H30 H 0.6498 0.2497 0.0265 0.035 Uiso 1 1 calc R
C31 C 0.6133(4) 0.18105(19) 0.07160(15) 0.0237(9) Uani 1 1 d .
H31 H 0.5567 0.2037 0.0879 0.028 Uiso 1 1 calc R
C32 C 0.6410(3) 0.1191(2) 0.08635(13) 0.0227(9) Uani 1 1 d .
C33 C 0.5323(4) 0.01160(19) 0.13420(15) 0.0235(9) Uani 1 1 d .
C34 C 0.5511(4) -0.0296(2) 0.17102(17) 0.0323(11) Uani 1 1 d .
H34 H 0.5885 -0.0158 0.1988 0.039 Uiso 1 1 calc R
C35 C 0.5156(5) -0.0903(2) 0.16726(18) 0.0439(13) Uani 1 1 d .
H35 H 0.5277 -0.1183 0.1928 0.053 Uiso 1 1 calc R
C36 C 0.4628(4) -0.1112(2) 0.12709(18) 0.0390(11) Uani 1 1 d .
H36 H 0.4410 -0.1538 0.1245 0.047 Uiso 1 1 calc R
C37 C 0.4416(4) -0.0706(2) 0.09093(19) 0.0373(12) Uani 1 1 d .
H37 H 0.4026 -0.0845 0.0636 0.045 Uiso 1 1 calc R
C38 C 0.4774(4) -0.0090(2) 0.09427(17) 0.0329(11) Uani 1 1 d .
H38 H 0.4639 0.0191 0.0689 0.039 Uiso 1 1 calc R
C39 C 0.4466(3) 0.13464(19) 0.14783(15) 0.0234(9) Uani 1 1 d .
C40 C 0.4422(5) 0.1873(3) 0.1745(2) 0.064(2) Uani 1 1 d .
H40 H 0.5089 0.2008 0.1899 0.076 Uiso 1 1 calc R
C41 C 0.3471(5) 0.2215(3) 0.1800(2) 0.067(2) Uani 1 1 d .
H41 H 0.3496 0.2601 0.1964 0.081 Uiso 1 1 calc R
C42 C 0.2484(4) 0.2005(3) 0.1621(3) 0.0578(17) Uani 1 1 d .
H42 H 0.1794 0.2208 0.1691 0.069 Uiso 1 1 calc R
C43 C 0.2513(5) 0.1505(4) 0.1344(5) 0.150(6) Uani 1 1 d .
H43 H 0.1841 0.1370 0.1194 0.180 Uiso 1 1 calc R
C44 C 0.3494(6) 0.1178(4) 0.1271(4) 0.136(5) Uani 1 1 d .
H44 H 0.3484 0.0825 0.1068 0.164 Uiso 1 1 calc R
C45 C 0.6815(3) 0.29008(18) 0.20832(17) 0.0279(9) Uani 1 1 d .
C46 C 0.6476(4) 0.3475(2) 0.22637(18) 0.0349(11) Uani 1 1 d .
H46 H 0.6444 0.3537 0.2595 0.042 Uiso 1 1 calc R
C47 C 0.6183(5) 0.3954(2) 0.19620(19) 0.0474(14) Uani 1 1 d .
H47 H 0.5923 0.4338 0.2088 0.057 Uiso 1 1 calc R
C48 C 0.6264(5) 0.3883(3) 0.14834(19) 0.0507(14) Uani 1 1 d .
H48 H 0.6090 0.4222 0.1280 0.061 Uiso 1 1 calc R
C49 C 0.6594(5) 0.3323(2) 0.12987(19) 0.0460(14) Uani 1 1 d .
H49 H 0.6634 0.3269 0.0967 0.055 Uiso 1 1 calc R
C50 C 0.6871(4) 0.2838(2) 0.15965(17) 0.0343(11) Uani 1 1 d .
H50 H 0.7104 0.2451 0.1465 0.041 Uiso 1 1 calc R
C51 C 0.8618(4) 0.2455(2) 0.26668(14) 0.0238(9) Uani 1 1 d .
C52 C 0.9519(4) 0.2050(2) 0.26028(15) 0.0252(9) Uani 1 1 d .
H52 H 0.9405 0.1669 0.2438 0.030 Uiso 1 1 calc R
C53 C 1.0566(4) 0.2188(2) 0.27726(15) 0.0297(10) Uani 1 1 d .
H53 H 1.1175 0.1909 0.2720 0.036 Uiso 1 1 calc R
C54 C 1.0736(4) 0.2735(2) 0.30208(16) 0.0360(11) Uani 1 1 d .
H54 H 1.1454 0.2825 0.3152 0.043 Uiso 1 1 calc R
C55 C 0.9856(4) 0.3155(2) 0.30776(17) 0.0358(11) Uani 1 1 d .
H55 H 0.9982 0.3539 0.3236 0.043 Uiso 1 1 calc R
C56 C 0.8809(4) 0.3017(2) 0.29062(17) 0.0301(9) Uani 1 1 d .
H56 H 0.8208 0.3305 0.2950 0.036 Uiso 1 1 calc R
C57 C 0.6261(3) 0.22525(18) 0.29458(16) 0.0246(9) Uani 1 1 d .
C58 C 0.5157(4) 0.2468(2) 0.28565(17) 0.0311(10) Uani 1 1 d .
H58 H 0.4988 0.2644 0.2557 0.037 Uiso 1 1 calc R
C59 C 0.4325(4) 0.2428(2) 0.31902(19) 0.0394(12) Uani 1 1 d .
H59 H 0.3589 0.2573 0.3118 0.047 Uiso 1 1 calc R
C60 C 0.4548(4) 0.2177(2) 0.36365(18) 0.0355(11) Uani 1 1 d .
C61 C 0.3706(5) 0.2117(2) 0.3980(2) 0.0439(13) Uani 1 1 d .
H61 H 0.2969 0.2265 0.3915 0.053 Uiso 1 1 calc R
C62 C 0.3933(5) 0.1849(3) 0.4406(2) 0.0504(15) Uani 1 1 d .
H62 H 0.3350 0.1804 0.4633 0.060 Uiso 1 1 calc R
C63 C 0.5012(5) 0.1640(2) 0.45086(19) 0.0458(14) Uani 1 1 d .
H63 H 0.5162 0.1458 0.4808 0.055 Uiso 1 1 calc R
C64 C 0.5857(5) 0.1693(2) 0.41872(16) 0.0348(11) Uani 1 1 d .
H64 H 0.6590 0.1550 0.4265 0.042 Uiso 1 1 calc R
C65 C 0.5659(4) 0.1959(2) 0.37400(17) 0.0294(10) Uani 1 1 d .
C66 C 0.6510(4) 0.1986(2) 0.33838(16) 0.0262(10) Uani 1 1 d .
C67 C 0.7619(4) 0.16941(19) 0.34841(14) 0.0243(9) Uani 1 1 d .
C68 C 0.8416(4) 0.2029(2) 0.37698(15) 0.0286(10) Uani 1 1 d .
C69 C 0.8172(4) 0.2618(2) 0.39732(16) 0.0342(11) Uani 1 1 d .
H69 H 0.7452 0.2800 0.3924 0.041 Uiso 1 1 calc R
C70 C 0.8946(5) 0.2931(2) 0.42385(17) 0.0418(13) Uani 1 1 d .
H70 H 0.8762 0.3326 0.4370 0.050 Uiso 1 1 calc R
C71 C 0.9996(5) 0.2677(3) 0.43175(17) 0.0456(14) Uani 1 1 d .
H71 H 1.0527 0.2902 0.4502 0.055 Uiso 1 1 calc R
C72 C 1.0288(4) 0.2110(3) 0.41376(16) 0.0422(14) Uani 1 1 d .
H72 H 1.1012 0.1940 0.4197 0.051 Uiso 1 1 calc R
C73 C 0.9485(4) 0.1775(2) 0.38569(15) 0.0315(11) Uani 1 1 d .
C74 C 0.9760(4) 0.1187(2) 0.36812(14) 0.0309(10) Uani 1 1 d .
H74 H 1.0487 0.1018 0.3736 0.037 Uiso 1 1 calc R
C75 C 0.8972(4) 0.0845(2) 0.34250(15) 0.0278(10) Uani 1 1 d .
H75 H 0.9155 0.0438 0.3317 0.033 Uiso 1 1 calc R
C76 C 0.7894(4) 0.1102(2) 0.33239(13) 0.0233(8) Uani 1 1 d .
C77 C 0.5537(4) 0.06721(19) 0.31224(16) 0.0286(10) Uani 1 1 d .
C78 C 0.4719(4) 0.0836(2) 0.27980(18) 0.0360(12) Uani 1 1 d .
H78 H 0.4934 0.0943 0.2486 0.043 Uiso 1 1 calc R
C79 C 0.3600(4) 0.0848(2) 0.2920(2) 0.0508(14) Uani 1 1 d .
H79 H 0.3052 0.0971 0.2694 0.061 Uiso 1 1 calc R
C80 C 0.3277(5) 0.0684(2) 0.3362(2) 0.0539(17) Uani 1 1 d .
H80 H 0.2501 0.0683 0.3443 0.065 Uiso 1 1 calc R
C81 C 0.4072(5) 0.0517(2) 0.3696(2) 0.0488(15) Uani 1 1 d .
H81 H 0.3840 0.0407 0.4006 0.059 Uiso 1 1 calc R
C82 C 0.5222(5) 0.0510(2) 0.35785(19) 0.0409(13) Uani 1 1 d .
H82 H 0.5772 0.0398 0.3806 0.049 Uiso 1 1 calc R
C83 C 0.7436(4) -0.0137(2) 0.30076(18) 0.0362(12) Uani 1 1 d .
C84 C 0.7550(5) -0.0415(3) 0.3436(3) 0.0653(19) Uani 1 1 d .
H84 H 0.7383 -0.0188 0.3715 0.078 Uiso 1 1 calc R
C85 C 0.7914(6) -0.1037(4) 0.3468(4) 0.093(3) Uani 1 1 d .
H85 H 0.7979 -0.1233 0.3768 0.112 Uiso 1 1 calc R
C86 C 0.8173(8) -0.1357(4) 0.3069(6) 0.129(5) Uani 1 1 d .
H86 H 0.8428 -0.1776 0.3090 0.155 Uiso 1 1 calc R
C87 C 0.8069(7) -0.1083(3) 0.2648(4) 0.100(3) Uani 1 1 d .
H87 H 0.8260 -0.1311 0.2372 0.119 Uiso 1 1 calc R
C88 C 0.7695(5) -0.0482(3) 0.2604(2) 0.0572(16) Uani 1 1 d .
H88 H 0.7612 -0.0300 0.2301 0.069 Uiso 1 1 calc R
C89 C 0.3725(7) 0.0563(3) 0.9502(3) 0.066(3) Uani 0.96(3) 1 d P
H89A H 0.2913 0.0656 0.9470 0.080 Uiso 1.00(12) 1 calc R
H89B H 0.3801 0.0159 0.9669 0.080 Uiso 0.73(13) 1 calc PR
Cl1 Cl 0.4326(2) 0.05039(11) 0.89471(10) 0.1177(14) Uani 0.967(7) 1 d P
Cl2 Cl 0.4363(3) 0.11427(11) 0.98299(8) 0.1103(13) Uani 0.928(7) 1 d P
O1 O 0.2264(4) 0.9346(2) -0.00411(17) 0.0813(15) Uani 1 1 d .
O2 O 0.1147(4) 1.0180(3) -0.02398(17) 0.0897(17) Uani 1 1 d .
O3 O 0.2179(4) 1.0208(2) 0.04483(14) 0.0637(11) Uani 1 1 d .
O4 O 0.0584(4) 0.9553(2) 0.03779(16) 0.0686(13) Uani 1 1 d .
P1 P 0.87923(9) 0.07482(5) 0.15492(4) 0.0218(2) Uani 1 1 d .
P2 P 0.57961(9) 0.09208(5) 0.14254(4) 0.0190(2) Uani 1 1 d .
P3 P 0.72370(10) 0.22264(4) 0.24421(4) 0.0209(2) Uani 1 1 d .
P4 P 0.69899(9) 0.06654(5) 0.29116(4) 0.0243(2) Uani 1 1 d .
S1 S 0.15437(12) 0.98118(7) 0.01392(5) 0.0472(3) Uani 1 1 d .

loop_
_atom_site_aniso_label
_atom_site_aniso_U_11
_atom_site_aniso_U_22
_atom_site_aniso_U_33
_atom_site_aniso_U_23
_atom_site_aniso_U_13
_atom_site_aniso_U_12
Ag1 0.02459(15) 0.01927(14) 0.02157(15) -0.00351(12) -0.00377(14) -0.00122(13)
C1 0.026(2) 0.032(2) 0.029(2) 0.0020(19) -0.007(2) 0.0007(19)
C2 0.031(3) 0.038(3) 0.028(2) 0.006(2) -0.005(2) 0.004(2)
C3 0.051(3) 0.048(3) 0.035(3) 0.003(2) -0.021(3) 0.009(3)
C4 0.034(3) 0.054(3) 0.063(4) -0.005(3) -0.024(3) 0.017(2)
C5 0.045(4) 0.104(5) 0.057(4) -0.021(4) -0.006(3) 0.040(4)
C6 0.036(3) 0.102(5) 0.034(3) -0.009(3) -0.009(2) 0.032(3)
C7 0.020(2) 0.031(2) 0.022(2) 0.0020(18) -0.0045(17) -0.0080(18)
C8 0.039(3) 0.036(3) 0.040(3) -0.002(2) 0.010(2) -0.007(2)
C9 0.060(4) 0.043(3) 0.059(4) -0.002(3) 0.031(3) -0.017(3)
C10 0.048(3) 0.041(3) 0.045(3) 0.007(2) 0.011(3) -0.013(2)
C11 0.044(3) 0.027(2) 0.042(3) 0.002(2) -0.005(2) -0.002(2)
C12 0.025(2) 0.027(2) 0.026(2) 0.0018(18) -0.0042(19) -0.0039(18)
C13 0.021(2) 0.023(2) 0.018(2) -0.0011(17) -0.0017(16) -0.0020(17)
C14 0.031(2) 0.033(2) 0.017(2) 0.0004(18) -0.0045(18) 0.0049(19)
C15 0.036(3) 0.024(2) 0.023(2) 0.0003(17) 0.0025(18) 0.0086(18)
C16 0.030(3) 0.020(2) 0.026(2) -0.0037(17) 0.0019(18) 0.0014(16)
C17 0.038(3) 0.023(2) 0.036(3) -0.0031(18) 0.006(2) 0.002(2)
C18 0.046(3) 0.030(3) 0.033(3) -0.011(2) -0.006(2) -0.003(2)
C19 0.055(3) 0.044(3) 0.026(2) -0.008(2) -0.014(2) 0.001(3)
C20 0.038(3) 0.027(2) 0.028(2) -0.0061(19) -0.012(2) 0.005(2)
C21 0.029(2) 0.026(2) 0.0167(19) -0.0036(16) 0.0012(19) 0.001(2)
C22 0.022(2) 0.026(2) 0.019(2) -0.0014(16) 0.0023(16) -0.0019(17)
C23 0.0222(19) 0.026(2) 0.0150(18) 0.0012(15) -0.0053(18) -0.0004(18)
C24 0.034(2) 0.027(2) 0.022(2) 0.0016(18) -0.0059(19) 0.000(2)
C25 0.056(3) 0.026(2) 0.022(2) 0.0064(19) 0.006(2) 0.004(2)
C26 0.058(3) 0.044(3) 0.027(2) 0.004(2) 0.016(2) 0.001(3)
C27 0.063(4) 0.051(3) 0.029(3) 0.016(2) 0.014(3) 0.008(3)
C28 0.047(3) 0.035(3) 0.034(3) 0.013(2) 0.003(2) 0.005(2)
C29 0.038(3) 0.029(2) 0.021(2) 0.0053(18) -0.0086(18) -0.0038(19)
C30 0.034(2) 0.022(2) 0.031(2) 0.0026(19) -0.010(2) -0.0025(19)
C31 0.025(2) 0.024(2) 0.022(2) 0.0015(17) -0.0068(18) 0.0036(18)
C32 0.029(2) 0.021(2) 0.0178(19) -0.0001(17) -0.0072(17) -0.0042(18)
C33 0.023(2) 0.022(2) 0.025(2) 0.0007(17) -0.0017(18) -0.0029(17)
C34 0.039(3) 0.027(2) 0.031(3) 0.0042(19) 0.004(2) -0.009(2)
C35 0.059(3) 0.031(3) 0.042(3) 0.008(2) 0.006(3) -0.012(2)
C36 0.040(3) 0.019(2) 0.058(3) -0.003(2) 0.004(2) -0.007(2)
C37 0.031(3) 0.029(3) 0.052(3) -0.013(2) -0.006(2) -0.009(2)
C38 0.036(3) 0.027(2) 0.035(3) -0.003(2) -0.008(2) -0.002(2)
C39 0.021(2) 0.022(2) 0.028(2) 0.0031(17) -0.0042(17) -0.0021(16)
C40 0.030(3) 0.081(5) 0.080(4) -0.052(4) -0.024(3) 0.019(3)
C41 0.045(4) 0.088(5) 0.069(4) -0.039(4) -0.030(3) 0.033(3)
C42 0.021(3) 0.047(3) 0.106(5) -0.008(3) -0.004(3) 0.010(2)
C43 0.034(4) 0.068(5) 0.347(16) -0.094(8) -0.072(6) 0.010(3)
C44 0.044(4) 0.074(5) 0.292(13) -0.108(7) -0.085(6) 0.029(4)
C45 0.026(2) 0.020(2) 0.038(2) -0.002(2) -0.012(2) -0.0012(16)
C46 0.040(3) 0.021(2) 0.044(3) -0.005(2) -0.011(2) -0.003(2)
C47 0.060(3) 0.019(2) 0.063(4) -0.008(2) -0.024(3) 0.004(2)
C48 0.064(4) 0.036(3) 0.053(3) 0.007(3) -0.035(3) 0.002(3)
C49 0.074(4) 0.029(3) 0.035(3) 0.002(2) -0.020(3) 0.006(3)
C50 0.035(3) 0.031(2) 0.038(3) -0.002(2) -0.016(2) 0.003(2)
C51 0.026(2) 0.026(2) 0.019(2) 0.0030(18) 0.0008(18) -0.0081(18)
C52 0.032(2) 0.024(2) 0.020(2) 0.0035(18) -0.0015(18) 0.0040(18)
C53 0.023(2) 0.040(3) 0.026(2) 0.003(2) 0.0028(18) 0.004(2)
C54 0.022(2) 0.052(3) 0.034(3) 0.002(2) -0.004(2) -0.014(2)
C55 0.038(3) 0.034(3) 0.036(3) -0.007(2) -0.001(2) -0.012(2)
C56 0.030(2) 0.028(2) 0.032(2) -0.003(2) -0.004(2) -0.0061(18)
C57 0.029(2) 0.0171(19) 0.028(2) -0.0120(18) 0.007(2) -0.0077(16)
C58 0.032(2) 0.024(2) 0.037(3) -0.011(2) 0.002(2) -0.0001(18)
C59 0.036(3) 0.030(3) 0.051(3) -0.014(2) 0.003(2) 0.001(2)
C60 0.034(3) 0.027(2) 0.046(3) -0.019(2) 0.011(2) -0.004(2)
C61 0.036(3) 0.041(3) 0.055(3) -0.015(3) 0.018(3) -0.001(2)
C62 0.047(3) 0.047(3) 0.056(4) -0.023(3) 0.029(3) -0.009(3)
C63 0.064(4) 0.038(3) 0.035(3) -0.012(2) 0.019(3) -0.015(3)
C64 0.048(3) 0.026(2) 0.031(3) -0.014(2) 0.008(2) -0.008(2)
C65 0.035(3) 0.019(2) 0.034(3) -0.0090(19) 0.004(2) -0.0081(19)
C66 0.029(2) 0.020(2) 0.029(2) -0.0127(18) 0.0032(19) -0.0054(18)
C67 0.026(2) 0.025(2) 0.021(2) 0.0005(17) 0.0024(17) -0.0112(18)
C68 0.033(3) 0.035(3) 0.017(2) -0.0024(19) 0.0011(19) -0.010(2)
C69 0.045(3) 0.032(3) 0.026(2) -0.004(2) 0.007(2) -0.015(2)
C70 0.057(4) 0.041(3) 0.027(3) -0.007(2) 0.003(2) -0.017(3)
C71 0.048(3) 0.067(4) 0.021(2) -0.012(2) 0.006(2) -0.034(3)
C72 0.035(3) 0.074(4) 0.017(2) 0.000(2) -0.004(2) -0.021(3)
C73 0.027(2) 0.050(3) 0.017(2) 0.000(2) 0.0023(18) -0.015(2)
C74 0.026(2) 0.049(3) 0.017(2) 0.004(2) 0.0026(17) -0.005(2)
C75 0.027(2) 0.033(2) 0.024(2) 0.0003(19) 0.0043(19) -0.0019(19)
C76 0.029(2) 0.027(2) 0.0148(18) 0.0016(16) 0.0023(17) -0.006(2)
C77 0.030(2) 0.018(2) 0.038(3) -0.0160(19) 0.003(2) -0.0073(18)
C78 0.031(3) 0.037(3) 0.040(3) -0.016(2) 0.000(2) -0.005(2)
C79 0.035(3) 0.045(3) 0.072(4) -0.029(3) 0.017(3) -0.009(2)
C80 0.038(3) 0.033(3) 0.091(5) -0.028(3) 0.013(3) -0.013(2)
C81 0.064(4) 0.030(3) 0.052(3) -0.017(2) 0.030(3) -0.018(3)
C82 0.058(3) 0.022(2) 0.043(3) -0.011(2) 0.019(3) -0.015(2)
C83 0.035(3) 0.021(2) 0.052(3) 0.004(2) 0.005(2) 0.0023(18)
C84 0.053(4) 0.064(4) 0.078(4) 0.036(3) 0.014(3) -0.002(3)
C85 0.061(4) 0.081(6) 0.138(8) 0.081(6) 0.002(5) -0.001(5)
C86 0.083(6) 0.028(4) 0.275(16) 0.033(7) 0.040(8) 0.007(4)
C87 0.077(5) 0.031(4) 0.190(10) -0.029(5) 0.015(6) 0.010(4)
C88 0.047(3) 0.039(3) 0.085(4) -0.024(3) 0.009(3) 0.005(3)
C89 0.067(5) 0.054(5) 0.078(5) -0.019(4) 0.001(4) -0.006(3)
Cl1 0.132(2) 0.0867(17) 0.135(2) -0.0093(15) 0.0719(19) 0.0174(15)
Cl2 0.167(3) 0.0653(14) 0.0983(18) 0.0191(13) -0.0636(17) -0.0486(16)
O1 0.059(3) 0.098(4) 0.086(3) -0.050(3) -0.021(3) 0.028(3)
O2 0.060(3) 0.143(5) 0.066(3) 0.023(3) 0.001(2) 0.023(3)
O3 0.058(2) 0.071(3) 0.063(3) -0.027(2) -0.009(2) -0.001(2)
O4 0.063(3) 0.079(3) 0.064(3) -0.020(2) 0.007(2) -0.009(2)
P1 0.0226(5) 0.0230(6) 0.0199(5) 0.0011(4) -0.0049(4) -0.0010(4)
P2 0.0210(5) 0.0169(5) 0.0193(5) -0.0003(4) -0.0036(4) -0.0021(4)
P3 0.0224(5) 0.0189(5) 0.0213(5) -0.0025(4) -0.0024(5) -0.0013(5)
P4 0.0258(6) 0.0222(5) 0.0251(5) -0.0056(5) 0.0028(5) -0.0025(4)
S1 0.0466(8) 0.0577(9) 0.0374(7) -0.0104(6) -0.0013(6) 0.0088(7)

loop_
_atom_type_symbol
_atom_type_description
_atom_type_scat_dispersion_real
_atom_type_scat_dispersion_imag
_atom_type_scat_source
C C 0.0033 0.0016 'International Tables Vol C Tables 4.2.6.8 and 6.1.1.4'
H H 0.0000 0.0000 'International Tables Vol C Tables 4.2.6.8 and 6.1.1.4'
O O 0.0106 0.0060 'International Tables Vol C Tables 4.2.6.8 and 6.1.1.4'
F F 0.0171 0.0103 'International Tables Vol C Tables 4.2.6.8 and 6.1.1.4'
P P 0.1023 0.0942 'International Tables Vol C Tables 4.2.6.8 and 6.1.1.4'
S S 0.1246 0.1234 'International Tables Vol C Tables 4.2.6.8 and 6.1.1.4'
Ag Ag -0.8971 1.1015 'International Tables Vol C Tables 4.2.6.8 and 6.1.1.4'
Cl Cl 0.1484 0.1585 'International Tables Vol C Tables 4.2.6.8 and 6.1.1.4'

loop_
_geom_angle_atom_site_label_1
_geom_angle_atom_site_label_2
_geom_angle_atom_site_label_3
_geom_angle
P1 Ag1 P2 89.69(4)
P1 Ag1 P4 119.91(4)
P2 Ag1 P4 122.58(4)
P1 Ag1 P3 121.12(4)
P2 Ag1 P3 117.13(4)
P4 Ag1 P3 89.67(4)
C2 C1 C6 119.4(5)
C2 C1 P1 119.3(4)
C6 C1 P1 121.2(4)
C1 C2 C3 120.7(5)
C4 C3 C2 119.4(5)
C5 C4 C3 121.4(5)
C4 C5 C6 118.9(5)
C1 C6 C5 120.2(5)
C12 C7 C8 119.0(4)
C12 C7 P1 116.8(3)
C8 C7 P1 124.2(4)
C9 C8 C7 119.7(5)
C10 C9 C8 121.6(5)
C9 C10 C11 119.3(5)
C10 C11 C12 119.7(5)
C7 C12 C11 120.6(4)
C22 C13 C14 118.9(4)
C22 C13 P1 124.3(3)
C14 C13 P1 116.5(3)
C15 C14 C13 122.3(4)
C14 C15 C16 120.6(4)
C15 C16 C17 121.5(4)
C15 C16 C21 119.0(4)
C17 C16 C21 119.5(4)
C18 C17 C16 121.2(4)
C17 C18 C19 119.4(4)
C20 C19 C18 120.2(4)
C19 C20 C21 122.0(4)
C20 C21 C16 117.6(4)
C20 C21 C22 122.4(4)
C16 C21 C22 120.0(4)
C13 C22 C21 119.1(4)
C13 C22 C23 122.4(4)
C21 C22 C23 118.5(3)
C32 C23 C24 119.8(4)
C32 C23 C22 121.5(4)
C24 C23 C22 118.7(4)
C29 C24 C25 117.5(4)
C29 C24 C23 119.7(4)
C25 C24 C23 122.7(4)
C26 C25 C24 121.2(4)
C25 C26 C27 120.1(5)
C28 C27 C26 120.6(5)
C27 C28 C29 120.5(5)
C30 C29 C24 118.5(4)
C30 C29 C28 121.5(4)
C24 C29 C28 120.0(4)
C31 C30 C29 121.9(4)
C30 C31 C32 120.7(4)
C23 C32 C31 119.2(4)
C23 C32 P2 123.3(3)
C31 C32 P2 116.9(3)
C38 C33 C34 119.4(4)
C38 C33 P2 123.6(3)
C34 C33 P2 117.0(3)
C35 C34 C33 119.7(5)
C34 C35 C36 120.9(5)
C37 C36 C35 119.8(4)
C36 C37 C38 119.8(5)
C33 C38 C37 120.3(5)
C44 C39 C40 115.6(5)
C44 C39 P2 124.9(4)
C40 C39 P2 119.5(3)
C41 C40 C39 123.0(5)
C40 C41 C42 119.9(6)
C43 C42 C41 117.9(5)
C42 C43 C44 121.4(6)
C39 C44 C43 121.7(6)
C50 C45 C46 117.7(4)
C50 C45 P3 117.5(3)
C46 C45 P3 124.8(4)
C47 C46 C45 120.2(5)
C48 C47 C46 120.9(5)
C49 C48 C47 119.8(5)
C48 C49 C50 119.7(5)
C49 C50 C45 121.6(5)
C52 C51 C56 118.4(4)
C52 C51 P3 118.7(3)
C56 C51 P3 123.0(3)
C53 C52 C51 121.4(4)
C52 C53 C54 119.7(4)
C53 C54 C55 119.9(4)
C56 C55 C54 120.3(4)
C55 C56 C51 120.2(4)
C66 C57 C58 119.3(4)
C66 C57 P3 122.9(3)
C58 C57 P3 117.1(4)
C59 C58 C57 121.7(5)
C58 C59 C60 120.7(5)
C59 C60 C61 121.9(5)
C59 C60 C65 119.0(4)
C61 C60 C65 119.1(5)
C62 C61 C60 120.9(5)
C61 C62 C63 120.2(5)
C64 C63 C62 121.0(5)
C63 C64 C65 120.8(5)
C64 C65 C66 122.2(5)
C64 C65 C60 118.1(4)
C66 C65 C60 119.6(4)
C57 C66 C65 119.6(4)
C57 C66 C67 122.0(4)
C65 C66 C67 118.4(4)
C76 C67 C68 119.1(4)
C76 C67 C66 122.0(4)
C68 C67 C66 118.8(4)
C73 C68 C69 117.3(4)
C73 C68 C67 120.1(4)
C69 C68 C67 122.6(4)
C70 C69 C68 121.5(5)
C69 C70 C71 120.4(5)
C72 C71 C70 121.4(5)
C71 C72 C73 119.0(5)
C74 C73 C68 119.9(4)
C74 C73 C72 119.7(5)
C68 C73 C72 120.4(5)
C73 C74 C75 120.3(4)
C74 C75 C76 120.5(4)
C67 C76 C75 119.9(4)
C67 C76 P4 122.4(3)
C75 C76 P4 117.2(3)
C78 C77 C82 119.5(5)
C78 C77 P4 116.7(4)
C82 C77 P4 123.8(4)
C79 C78 C77 121.2(5)
C80 C79 C78 120.1(6)
C79 C80 C81 120.4(5)
C80 C81 C82 120.2(5)
C77 C82 C81 118.7(6)
C84 C83 C88 118.6(5)
C84 C83 P4 125.2(4)
C88 C83 P4 116.2(4)
C83 C84 C85 120.4(7)
C86 C85 C84 119.6(8)
C87 C86 C85 120.1(7)
C86 C87 C88 121.7(9)
C87 C88 C83 119.6(8)
Cl2 C89 Cl1 111.1(4)
C7 P1 C1 103.0(2)
C7 P1 C13 107.19(19)
C1 P1 C13 102.2(2)
C7 P1 Ag1 113.67(15)
C1 P1 Ag1 119.76(15)
C13 P1 Ag1 109.76(14)
C33 P2 C39 102.42(19)
C33 P2 C32 107.78(19)
C39 P2 C32 104.82(19)
C33 P2 Ag1 117.35(14)
C39 P2 Ag1 114.98(14)
C32 P2 Ag1 108.58(13)
C51 P3 C45 103.15(18)
C51 P3 C57 106.70(19)
C45 P3 C57 103.5(2)
C51 P3 Ag1 113.28(14)
C45 P3 Ag1 120.05(15)
C57 P3 Ag1 109.01(12)
C83 P4 C77 103.5(2)
C83 P4 C76 102.4(2)
C77 P4 C76 109.84(19)
C83 P4 Ag1 118.17(17)
C77 P4 Ag1 113.14(16)
C76 P4 Ag1 109.05(12)
O1 S1 O2 108.8(3)
O1 S1 O3 108.7(3)
O2 S1 O3 108.0(3)
O1 S1 O4 112.3(3)
O2 S1 O4 108.0(3)
O3 S1 O4 111.0(3)

loop_
_geom_bond_atom_site_label_1
_geom_bond_atom_site_label_2
_geom_bond_distance
Ag1 P1 2.5498(12)
Ag1 P2 2.5505(11)
Ag1 P4 2.5558(13)
Ag1 P3 2.5665(11)
C1 C2 1.364(6)
C1 C6 1.385(7)
C1 P1 1.833(4)
C2 C3 1.392(7)
C3 C4 1.369(8)
C4 C5 1.362(8)
C5 C6 1.404(8)
C7 C12 1.375(6)
C7 C8 1.384(6)
C7 P1 1.824(4)
C8 C9 1.374(7)
C9 C10 1.366(8)
C10 C11 1.371(7)
C11 C12 1.396(6)
C13 C22 1.387(6)
C13 C14 1.423(6)
C13 P1 1.835(4)
C14 C15 1.348(6)
C15 C16 1.403(6)
C16 C17 1.406(6)
C16 C21 1.415(6)
C17 C18 1.361(7)
C18 C19 1.416(7)
C19 C20 1.346(7)
C20 C21 1.414(6)
C21 C22 1.439(6)
C22 C23 1.490(6)
C23 C32 1.379(6)
C23 C24 1.433(6)
C24 C29 1.413(6)
C24 C25 1.417(6)
C25 C26 1.375(6)
C26 C27 1.393(7)
C27 C28 1.360(7)
C28 C29 1.410(6)
C29 C30 1.400(6)
C30 C31 1.353(6)
C31 C32 1.431(6)
C32 P2 1.845(4)
C33 C38 1.379(6)
C33 C34 1.385(6)
C33 P2 1.829(4)
C34 C35 1.372(7)
C35 C36 1.375(7)
C36 C37 1.368(7)
C37 C38 1.391(6)
C39 C44 1.346(7)
C39 C40 1.358(7)
C39 P2 1.831(4)
C40 C41 1.356(7)
C41 C42 1.354(8)
C42 C43 1.328(10)
C43 C44 1.375(9)
C45 C50 1.388(7)
C45 C46 1.392(6)
C45 P3 1.837(4)
C46 C47 1.381(7)
C47 C48 1.369(8)
C48 C49 1.366(8)
C49 C50 1.379(7)
C51 C52 1.390(6)
C51 C56 1.402(6)
C51 P3 1.827(4)
C52 C53 1.366(6)
C53 C54 1.383(7)
C54 C55 1.388(7)
C55 C56 1.368(6)
C57 C66 1.399(7)
C57 C58 1.413(6)
C57 P3 1.840(4)
C58 C59 1.371(7)
C59 C60 1.400(7)
C60 C61 1.401(7)
C60 C65 1.432(7)
C61 C62 1.364(8)
C62 C63 1.389(8)
C63 C64 1.361(7)
C64 C65 1.409(7)
C65 C66 1.430(6)
C66 C67 1.486(6)
C67 C76 1.387(6)
C67 C68 1.438(6)
C68 C73 1.404(7)
C68 C69 1.418(7)
C69 C70 1.365(7)
C70 C71 1.380(8)
C71 C72 1.361(8)
C72 C73 1.435(6)
C73 C74 1.394(7)
C74 C75 1.393(6)
C75 C76 1.423(6)
C76 P4 1.842(4)
C77 C78 1.384(7)
C77 C82 1.390(7)
C77 P4 1.827(5)
C78 C79 1.373(7)
C79 C80 1.358(9)
C80 C81 1.384(9)
C81 C82 1.407(8)
C83 C84 1.359(8)
C83 C88 1.395(7)
C83 P4 1.820(4)
C84 C85 1.404(10)
C85 C86 1.358(14)
C86 C87 1.336(15)
C87 C88 1.369(9)
C89 Cl2 1.726(7)
C89 Cl1 1.733(8)
O1 S1 1.410(4)
O2 S1 1.414(5)
O3 S1 1.434(4)
O4 S1 1.437(5)

loop_
_geom_torsion_atom_site_label_1
_geom_torsion_atom_site_label_2
_geom_torsion_atom_site_label_3
_geom_torsion_atom_site_label_4
_geom_torsion
C6 C1 C2 C3 1.1(8)
P1 C1 C2 C3 179.3(4)
C1 C2 C3 C4 0.8(8)
C2 C3 C4 C5 -1.4(9)
C3 C4 C5 C6 0.2(11)
C2 C1 C6 C5 -2.3(10)
P1 C1 C6 C5 179.5(5)
C4 C5 C6 C1 1.7(11)
C12 C7 C8 C9 -1.2(7)
P1 C7 C8 C9 -179.3(4)
C7 C8 C9 C10 0.2(9)
C8 C9 C10 C11 -0.1(9)
C9 C10 C11 C12 0.9(8)
C8 C7 C12 C11 2.0(7)
P1 C7 C12 C11 -179.7(4)
C10 C11 C12 C7 -1.8(7)
C22 C13 C14 C15 2.7(6)
P1 C13 C14 C15 176.6(4)
C13 C14 C15 C16 0.7(7)
C14 C15 C16 C17 178.1(4)
C14 C15 C16 C21 -1.5(6)
C15 C16 C17 C18 179.7(4)
C21 C16 C17 C18 -0.7(7)
C16 C17 C18 C19 0.8(8)
C17 C18 C19 C20 -1.1(8)
C18 C19 C20 C21 1.4(8)
C19 C20 C21 C16 -1.2(7)
C19 C20 C21 C22 -179.7(5)
C15 C16 C21 C20 -179.5(4)
C17 C16 C21 C20 0.9(6)
C15 C16 C21 C22 -1.0(6)
C17 C16 C21 C22 179.4(4)
C14 C13 C22 C21 -5.0(6)
P1 C13 C22 C21 -178.4(3)
C14 C13 C22 C23 175.3(4)
P1 C13 C22 C23 1.9(6)
C20 C21 C22 C13 -177.3(4)
C16 C21 C22 C13 4.3(6)
C20 C21 C22 C23 2.5(6)
C16 C21 C22 C23 -176.0(4)
C13 C22 C23 C32 -75.4(5)
C21 C22 C23 C32 104.9(5)
C13 C22 C23 C24 106.4(5)
C21 C22 C23 C24 -73.3(5)
C32 C23 C24 C29 6.5(6)
C22 C23 C24 C29 -175.3(4)
C32 C23 C24 C25 -174.8(4)
C22 C23 C24 C25 3.4(6)
C29 C24 C25 C26 0.4(7)
C23 C24 C25 C26 -178.3(4)
C24 C25 C26 C27 0.5(8)
C25 C26 C27 C28 0.1(9)
C26 C27 C28 C29 -1.7(8)
C25 C24 C29 C30 177.5(4)
C23 C24 C29 C30 -3.7(6)
C25 C24 C29 C28 -1.9(6)
C23 C24 C29 C28 176.8(4)
C27 C28 C29 C30 -176.8(5)
C27 C28 C29 C24 2.6(7)
C24 C29 C30 C31 -1.1(6)
C28 C29 C30 C31 178.3(4)
C29 C30 C31 C32 3.3(6)
C24 C23 C32 C31 -4.3(6)
C22 C23 C32 C31 177.4(4)
C24 C23 C32 P2 -174.7(3)
C22 C23 C32 P2 7.1(5)
C30 C31 C32 C23 -0.5(6)
C30 C31 C32 P2 170.5(3)
C38 C33 C34 C35 0.4(7)
P2 C33 C34 C35 178.7(4)
C33 C34 C35 C36 0.9(8)
C34 C35 C36 C37 -2.3(8)
C35 C36 C37 C38 2.4(8)
C34 C33 C38 C37 -0.3(7)
P2 C33 C38 C37 -178.5(4)
C36 C37 C38 C33 -1.1(7)
C44 C39 C40 C41 -0.4(11)
P2 C39 C40 C41 179.8(6)
C39 C40 C41 C42 6.1(12)
C40 C41 C42 C43 -8.3(13)
C41 C42 C43 C44 5.2(17)
C40 C39 C44 C43 -3.0(16)
P2 C39 C44 C43 176.9(9)
C42 C43 C44 C39 1(2)
C50 C45 C46 C47 1.4(7)
P3 C45 C46 C47 179.5(4)
C45 C46 C47 C48 -2.6(8)
C46 C47 C48 C49 2.6(9)
C47 C48 C49 C50 -1.5(9)
C48 C49 C50 C45 0.4(8)
C46 C45 C50 C49 -0.3(7)
P3 C45 C50 C49 -178.6(4)
C56 C51 C52 C53 0.8(6)
P3 C51 C52 C53 -178.5(3)
C51 C52 C53 C54 1.2(7)
C52 C53 C54 C55 -2.9(7)
C53 C54 C55 C56 2.7(7)
C54 C55 C56 C51 -0.7(7)
C52 C51 C56 C55 -1.0(7)
P3 C51 C56 C55 178.2(4)
C66 C57 C58 C59 0.7(6)
P3 C57 C58 C59 171.2(3)
C57 C58 C59 C60 0.7(7)
C58 C59 C60 C61 -178.3(4)
C58 C59 C60 C65 -0.3(7)
C59 C60 C61 C62 177.4(5)
C65 C60 C61 C62 -0.6(7)
C60 C61 C62 C63 1.1(8)
C61 C62 C63 C64 -0.7(8)
C62 C63 C64 C65 -0.3(7)
C63 C64 C65 C66 -176.0(4)
C63 C64 C65 C60 0.8(6)
C59 C60 C65 C64 -178.4(4)
C61 C60 C65 C64 -0.3(6)
C59 C60 C65 C66 -1.6(6)
C61 C60 C65 C66 176.5(4)
C58 C57 C66 C65 -2.6(6)
P3 C57 C66 C65 -172.5(3)
C58 C57 C66 C67 173.9(4)
P3 C57 C66 C67 4.0(5)
C64 C65 C66 C57 179.7(4)
C60 C65 C66 C57 3.0(6)
C64 C65 C66 C67 3.1(6)
C60 C65 C66 C67 -173.6(4)
C57 C66 C67 C76 -78.2(5)
C65 C66 C67 C76 98.4(5)
C57 C66 C67 C68 104.0(5)
C65 C66 C67 C68 -79.4(5)
C76 C67 C68 C73 4.4(6)
C66 C67 C68 C73 -177.8(4)
C76 C67 C68 C69 -175.7(4)
C66 C67 C68 C69 2.2(6)
C73 C68 C69 C70 0.7(6)
C67 C68 C69 C70 -179.2(4)
C68 C69 C70 C71 -0.3(7)
C69 C70 C71 C72 -0.4(8)
C70 C71 C72 C73 0.5(7)
C69 C68 C73 C74 177.6(4)
C67 C68 C73 C74 -2.5(6)
C69 C68 C73 C72 -0.6(6)
C67 C68 C73 C72 179.3(4)
C71 C72 C73 C74 -178.2(4)
C71 C72 C73 C68 0.0(7)
C68 C73 C74 C75 -0.9(6)
C72 C73 C74 C75 177.3(4)
C73 C74 C75 C76 2.4(6)
C68 C67 C76 C75 -2.8(6)
C66 C67 C76 C75 179.4(4)
C68 C67 C76 P4 -174.2(3)
C66 C67 C76 P4 8.0(5)
C74 C75 C76 C67 -0.5(6)
C74 C75 C76 P4 171.3(3)
C82 C77 C78 C79 0.6(7)
P4 C77 C78 C79 179.2(4)
C77 C78 C79 C80 -1.4(7)
C78 C79 C80 C81 1.4(8)
C79 C80 C81 C82 -0.7(8)
C78 C77 C82 C81 0.2(6)
P4 C77 C82 C81 -178.3(3)
C80 C81 C82 C77 -0.1(7)
C88 C83 C84 C85 -0.5(9)
P4 C83 C84 C85 -179.2(5)
C83 C84 C85 C86 1.3(11)
C84 C85 C86 C87 -0.7(14)
C85 C86 C87 C88 -0.6(14)
C86 C87 C88 C83 1.4(11)
C84 C83 C88 C87 -0.9(9)
P4 C83 C88 C87 178.0(5)
C12 C7 P1 C1 -107.9(4)
C8 C7 P1 C1 70.2(4)
C12 C7 P1 C13 144.7(3)
C8 C7 P1 C13 -37.2(4)
C12 C7 P1 Ag1 23.2(4)
C8 C7 P1 Ag1 -158.6(3)
C2 C1 P1 C7 124.5(4)
C6 C1 P1 C7 -57.3(5)
C2 C1 P1 C13 -124.3(4)
C6 C1 P1 C13 53.9(5)
C2 C1 P1 Ag1 -2.9(5)
C6 C1 P1 Ag1 175.3(4)
C22 C13 P1 C7 -48.8(4)
C14 C13 P1 C7 137.7(3)
C22 C13 P1 C1 -156.8(4)
C14 C13 P1 C1 29.7(4)
C22 C13 P1 Ag1 75.1(4)
C14 C13 P1 Ag1 -98.4(3)
P2 Ag1 P1 C7 86.63(15)
P4 Ag1 P1 C7 -145.19(14)
P3 Ag1 P1 C7 -35.34(15)
P2 Ag1 P1 C1 -151.06(17)
P4 Ag1 P1 C1 -22.87(18)
P3 Ag1 P1 C1 86.98(17)
P2 Ag1 P1 C13 -33.39(14)
P4 Ag1 P1 C13 94.79(14)
P3 Ag1 P1 C13 -155.36(14)
C38 C33 P2 C39 68.3(4)
C34 C33 P2 C39 -110.0(4)
C38 C33 P2 C32 -42.0(4)
C34 C33 P2 C32 139.8(4)
C38 C33 P2 Ag1 -164.8(3)
C34 C33 P2 Ag1 17.0(4)
C44 C39 P2 C33 -29.7(8)
C40 C39 P2 C33 150.1(5)
C44 C39 P2 C32 82.7(8)
C40 C39 P2 C32 -97.4(5)
C44 C39 P2 Ag1 -158.1(7)
C40 C39 P2 Ag1 21.7(5)
C23 C32 P2 C33 -51.7(4)
C31 C32 P2 C33 137.7(3)
C23 C32 P2 C39 -160.3(3)
C31 C32 P2 C39 29.2(3)
C23 C32 P2 Ag1 76.3(3)
C31 C32 P2 Ag1 -94.2(3)
P1 Ag1 P2 C33 80.47(16)
P4 Ag1 P2 C33 -45.56(17)
P3 Ag1 P2 C33 -154.22(16)
P1 Ag1 P2 C39 -158.99(15)
P4 Ag1 P2 C39 74.97(15)
P3 Ag1 P2 C39 -33.69(15)
P1 Ag1 P2 C32 -41.97(15)
P4 Ag1 P2 C32 -168.01(15)
P3 Ag1 P2 C32 83.33(15)
C52 C51 P3 C45 -127.5(3)
C56 C51 P3 C45 53.3(4)
C52 C51 P3 C57 123.8(3)
C56 C51 P3 C57 -55.4(4)
C52 C51 P3 Ag1 3.9(4)
C56 C51 P3 Ag1 -175.4(3)
C50 C45 P3 C51 105.1(4)
C46 C45 P3 C51 -73.0(4)
C50 C45 P3 C57 -143.8(3)
C46 C45 P3 C57 38.1(4)
C50 C45 P3 Ag1 -22.1(4)
C46 C45 P3 Ag1 159.8(3)
C66 C57 P3 C51 -47.2(4)
C58 C57 P3 C51 142.7(3)
C66 C57 P3 C45 -155.7(3)
C58 C57 P3 C45 34.2(3)
C66 C57 P3 Ag1 75.4(3)
C58 C57 P3 Ag1 -94.7(3)
P1 Ag1 P3 C51 -43.07(15)
P2 Ag1 P3 C51 -150.65(14)
P4 Ag1 P3 C51 82.32(14)
P1 Ag1 P3 C45 79.29(17)
P2 Ag1 P3 C45 -28.30(17)
P4 Ag1 P3 C45 -155.33(17)
P1 Ag1 P3 C57 -161.69(15)
P2 Ag1 P3 C57 90.72(16)
P4 Ag1 P3 C57 -36.31(16)
C84 C83 P4 C77 -65.6(5)
C88 C83 P4 C77 115.6(4)
C84 C83 P4 C76 48.7(5)
C88 C83 P4 C76 -130.1(4)
C84 C83 P4 Ag1 168.5(4)
C88 C83 P4 Ag1 -10.3(5)
C78 C77 P4 C83 -120.4(4)
C82 C77 P4 C83 58.1(4)
C78 C77 P4 C76 130.8(3)
C82 C77 P4 C76 -50.6(4)
C78 C77 P4 Ag1 8.7(4)
C82 C77 P4 Ag1 -172.7(3)
C67 C76 P4 C83 -158.8(3)
C75 C76 P4 C83 29.6(4)
C67 C76 P4 C77 -49.3(4)
C75 C76 P4 C77 139.1(3)
C67 C76 P4 Ag1 75.2(3)
C75 C76 P4 Ag1 -96.4(3)
P1 Ag1 P4 C83 -30.09(18)
P2 Ag1 P4 C83 81.02(18)
P3 Ag1 P4 C83 -156.46(18)
P1 Ag1 P4 C77 -151.23(14)
P2 Ag1 P4 C77 -40.12(15)
P3 Ag1 P4 C77 82.40(14)
P1 Ag1 P4 C76 86.21(15)
P2 Ag1 P4 C76 -162.67(15)
P3 Ag1 P4 C76 -40.16(15)
